data_7241932
loop_
_publ_author_name
'Liu, Yanshan'
'Liao, Yunhui'
'Ye, Ziwei'
'Chen, Lina'
'He, Yun'
'Huang, Yifan'
'Lai, Yingyu'
'Chen, Junguo'
'Zhu, Qiuhua'

_publ_section_title
;
 Self-reversible mechanofluorochromism of AIE-active C6-unsubstituted
 tetrahydropyrimidine derivatives
;
_journal_issue 1
_journal_name_full 'RSC Advances'
_journal_page_first 15
_journal_page_last 22
_journal_paper_doi 10.1039/D0RA09209F
_journal_volume 11
_journal_year 2021
_chemical_formula_moiety 'C29 H21 F9 N2 O4'
_chemical_formula_sum 'C29 H21 F9 N2 O4'
_chemical_formula_weight 632.48
_space_group_crystal_system orthorhombic
_space_group_IT_number 61
_space_group_name_Hall '-P 2ac 2ab'
_space_group_name_H-M_alt 'P b c a'
_atom_sites_solution_hydrogens geom
_atom_sites_solution_primary dual
_audit_creation_date 2019-10-30
_audit_creation_method
;
Olex2 1.2
(compiled 2018.05.29 svn.r3508 for OlexSys, GUI svn.r5506)
;
_audit_update_record
;
2020-07-30 deposited with the CCDC.	2020-12-04 downloaded from the CCDC.
;
_cell_angle_alpha 90
_cell_angle_beta 90
_cell_angle_gamma 90
_cell_formula_units_Z 8
_cell_length_a 11.6160(4)
_cell_length_b 20.6335(7)
_cell_length_c 23.3007(7)
_cell_measurement_reflns_used 9848
_cell_measurement_temperature 149.99
_cell_measurement_theta_max 72.62
_cell_measurement_theta_min 3.79
_cell_volume 5584.7(3)
_computing_cell_refinement 'SAINT v8.37A (Bruker, 2015)'
_computing_data_reduction 'SAINT v8.37A (Bruker, 2015)'
_computing_molecular_graphics 'Olex2 (Dolomanov et al., 2009)'
_computing_publication_material 'Olex2 (Dolomanov et al., 2009)'
_computing_structure_refinement 'ShelXL (Sheldrick, 2015)'
_computing_structure_solution 'ShelXT (Sheldrick, 2015)'
_diffrn_ambient_temperature 149.99
_diffrn_measured_fraction_theta_full 0.997
_diffrn_measured_fraction_theta_max 0.991
_diffrn_measurement_device_type 'Bruker APEX-II CCD'
_diffrn_measurement_method '\f and \w scans'
_diffrn_radiation_type CuK\a
_diffrn_radiation_wavelength 1.54178
_diffrn_reflns_av_R_equivalents 0.0372
_diffrn_reflns_av_unetI/netI 0.0228
_diffrn_reflns_Laue_measured_fraction_full 0.997
_diffrn_reflns_Laue_measured_fraction_max 0.991
_diffrn_reflns_limit_h_max 14
_diffrn_reflns_limit_h_min -14
_diffrn_reflns_limit_k_max 25
_diffrn_reflns_limit_k_min -25
_diffrn_reflns_limit_l_max 28
_diffrn_reflns_limit_l_min -23
_diffrn_reflns_number 34246
_diffrn_reflns_point_group_measured_fraction_full 0.997
_diffrn_reflns_point_group_measured_fraction_max 0.991
_diffrn_reflns_theta_full 67.679
_diffrn_reflns_theta_max 72.910
_diffrn_reflns_theta_min 3.794
_diffrn_standards_number 0
_exptl_absorpt_coefficient_mu 1.241
_exptl_absorpt_correction_T_max 0.0855
_exptl_absorpt_correction_T_min 0.0110
_exptl_absorpt_correction_type multi-scan
_exptl_absorpt_process_details
'SADABS-2016/2 (Bruker,2016/2) was used for absorption correction. wR2(int) was 0.1713 before and 0.0604 after correction. The Ratio of minimum to maximum transmission is 0.1287. The \l/2 correction factor is Not present.'
_exptl_crystal_colour colourless
_exptl_crystal_colour_primary colourless
_exptl_crystal_density_diffrn 1.504
_exptl_crystal_description block
_exptl_crystal_F_000 2576
_refine_diff_density_max 0.555
_refine_diff_density_min -0.229
_refine_diff_density_rms 0.072
_refine_ls_extinction_method none
_refine_ls_goodness_of_fit_ref 1.049
_refine_ls_hydrogen_treatment constr
_refine_ls_matrix_type full
_refine_ls_number_parameters 399
_refine_ls_number_reflns 5531
_refine_ls_number_restraints 0
_refine_ls_restrained_S_all 1.049
_refine_ls_R_factor_all 0.0842
_refine_ls_R_factor_gt 0.0743
_refine_ls_shift/su_max 0.000
_refine_ls_shift/su_mean 0.000
_refine_ls_structure_factor_coef Fsqd
_refine_ls_weighting_details 'w=1/[\s^2^(Fo^2^)+(0.1233P)^2^+2.2820P] where P=(Fo^2^+2Fc^2^)/3'
_refine_ls_weighting_scheme calc
_refine_ls_wR_factor_gt 0.1974
_refine_ls_wR_factor_ref 0.2085
_reflns_Friedel_coverage 0.000
_reflns_number_gt 4503
_reflns_number_total 5531
_reflns_threshold_expression 'I > 2\s(I)'
_cod_data_source_file d0ra09209f2.cif
_cod_data_source_block cu_1029_3_0m
_cod_database_code 7241932
_shelx_shelxl_version_number 2018/3
_shelx_space_group_comment
;
The symmetry employed for this shelxl refinement is uniquely defined
by the following loop, which should always be used as a source of
symmetry information in preference to the above space-group names.
They are only intended as comments.
;
_olex2_refinement_description
;
1. Fixed Uiso
 At 1.2 times of:
  All C(H) groups, All C(H,H) groups
 At 1.5 times of:
  All C(H,H,H) groups
2.a Ternary CH refined with riding coordinates:
 C11(H11)
2.b Secondary CH2 refined with riding coordinates:
 C12(H12A,H12B)
2.c Aromatic/amide H refined with riding coordinates:
 C5(H5), C6(H6), C8(H8), C9(H9), C17(H17), C18(H18), C20(H20), C21(H21),
 C24(H24), C25(H25), C27(H27), C28(H28)
2.d Idealised Me refined as rotating group:
 C2(H2A,H2B,H2C), C15(H15A,H15B,H15C)
;
_olex2_submission_special_instructions 'No special instructions were received'

loop_
_space_group_symop_operation_xyz
'x, y, z'
'-x+1/2, -y, z+1/2'
'-x, y+1/2, -z+1/2'
'x+1/2, -y+1/2, -z'
'-x, -y, -z'
'x-1/2, y, -z-1/2'
'x, -y-1/2, z-1/2'
'-x-1/2, y-1/2, z'

loop_
_atom_site_label
_atom_site_type_symbol
_atom_site_fract_x
_atom_site_fract_y
_atom_site_fract_z
_atom_site_U_iso_or_equiv
_atom_site_adp_type
_atom_site_occupancy
_atom_site_site_symmetry_order
_atom_site_calc_flag
_atom_site_refinement_flags_posn
_atom_site_refinement_flags_adp
_atom_site_refinement_flags_occupancy
_atom_site_disorder_assembly
_atom_site_disorder_group
O1 O 0.24715(17) 0.73307(9) 0.43446(8) 0.0608(5) Uani 1 1 d . . . . .
O2 O 0.28245(16) 0.77168(9) 0.34599(7) 0.0581(5) Uani 1 1 d . . . . .
O3 O 0.18031(16) 0.88264(9) 0.39092(8) 0.0621(5) Uani 1 1 d . . . . .
O4 O 0.28773(17) 0.97272(9) 0.38458(9) 0.0651(5) Uani 1 1 d . . . . .
N1 N 0.47823(18) 0.78678(10) 0.45262(8) 0.0503(5) Uani 1 1 d . . . . .
N2 N 0.57853(18) 0.88880(10) 0.45470(8) 0.0504(5) Uani 1 1 d . . . . .
C1 C 0.2969(2) 0.76906(12) 0.40224(10) 0.0521(5) Uani 1 1 d . . . . .
C2 C 0.1878(3) 0.73325(16) 0.32432(13) 0.0715(8) Uani 1 1 d . . . . .
H2A H 0.181164 0.739473 0.282753 0.107 Uiso 1 1 calc GR . . . .
H2B H 0.116195 0.746864 0.342964 0.107 Uiso 1 1 calc GR . . . .
H2C H 0.202064 0.687365 0.332547 0.107 Uiso 1 1 calc GR . . . .
C3 C 0.3893(2) 0.81530(12) 0.42323(10) 0.0502(5) Uani 1 1 d . . . . .
C4 C 0.5162(2) 0.72255(12) 0.44177(11) 0.0511(5) Uani 1 1 d . . . . .
C5 C 0.5545(2) 0.68533(13) 0.48753(11) 0.0561(6) Uani 1 1 d . . . . .
H5 H 0.554042 0.702794 0.525251 0.067 Uiso 1 1 calc R . . . .
C6 C 0.5933(3) 0.62311(13) 0.47835(13) 0.0622(7) Uani 1 1 d . . . . .
H6 H 0.619936 0.597804 0.509703 0.075 Uiso 1 1 calc R . . . .
C7 C 0.5934(3) 0.59736(14) 0.42335(13) 0.0633(7) Uani 1 1 d . . . . .
C8 C 0.5545(3) 0.63424(14) 0.37753(12) 0.0629(7) Uani 1 1 d . . . . .
H8 H 0.553622 0.616351 0.339968 0.076 Uiso 1 1 calc R . . . .
C9 C 0.5171(2) 0.69690(13) 0.38647(11) 0.0579(6) Uani 1 1 d . . . . .
H9 H 0.492028 0.722498 0.354971 0.069 Uiso 1 1 calc R . . . .
C10 C 0.6381(3) 0.52989(15) 0.41499(16) 0.0760(8) Uani 1 1 d . . . . .
F5 F 0.5794(2) 0.48678(9) 0.44461(12) 0.1083(8) Uani 1 1 d . . . . .
F4 F 0.6342(3) 0.51049(11) 0.36160(11) 0.1272(11) Uani 1 1 d . . . . .
F6 F 0.7466(2) 0.52414(11) 0.43083(17) 0.1340(12) Uani 1 1 d . . . . .
C11 C 0.5516(2) 0.83022(12) 0.48724(10) 0.0505(5) Uani 1 1 d . . . . .
H11 H 0.625584 0.807067 0.494936 0.061 Uiso 1 1 calc R . . . .
C12 C 0.4728(2) 0.92423(12) 0.44168(11) 0.0526(6) Uani 1 1 d . . . . .
H12A H 0.489697 0.957991 0.412688 0.063 Uiso 1 1 calc R . . . .
H12B H 0.445446 0.946236 0.476886 0.063 Uiso 1 1 calc R . . . .
C13 C 0.3780(2) 0.88037(12) 0.41914(10) 0.0512(5) Uani 1 1 d . . . . .
C14 C 0.2715(2) 0.90941(13) 0.39678(10) 0.0539(6) Uani 1 1 d . . . . .
C15 C 0.1873(3) 1.00673(18) 0.3642(2) 0.0916(11) Uani 1 1 d . . . . .
H15A H 0.161490 0.987451 0.327972 0.137 Uiso 1 1 calc GR . . . .
H15B H 0.206404 1.052456 0.358010 0.137 Uiso 1 1 calc GR . . . .
H15C H 0.125630 1.003393 0.392766 0.137 Uiso 1 1 calc GR . . . .
C16 C 0.6570(2) 0.87800(11) 0.40859(10) 0.0516(5) Uani 1 1 d . . . . .
C17 C 0.7688(2) 0.85817(12) 0.42166(11) 0.0538(6) Uani 1 1 d . . . . .
H17 H 0.788999 0.849206 0.460359 0.065 Uiso 1 1 calc R . . . .
C18 C 0.8505(2) 0.85143(13) 0.37892(11) 0.0565(6) Uani 1 1 d . . . . .
H18 H 0.926409 0.837866 0.388234 0.068 Uiso 1 1 calc R . . . .
C19 C 0.8212(2) 0.86458(14) 0.32227(11) 0.0578(6) Uani 1 1 d . . . . .
C20 C 0.7102(2) 0.88300(15) 0.30873(11) 0.0627(7) Uani 1 1 d . . . . .
H20 H 0.689956 0.891141 0.269895 0.075 Uiso 1 1 calc R . . . .
C21 C 0.6286(2) 0.88965(14) 0.35132(11) 0.0591(6) Uani 1 1 d . . . . .
H21 H 0.552408 0.902271 0.341581 0.071 Uiso 1 1 calc R . . . .
C22 C 0.9114(3) 0.86056(18) 0.27652(12) 0.0701(8) Uani 1 1 d . . . . .
F2 F 0.87922(19) 0.88662(12) 0.22742(7) 0.0893(6) Uani 1 1 d . . . . .
F3 F 0.9361(2) 0.79837(13) 0.26275(10) 0.1095(8) Uani 1 1 d . . . . .
F1 F 1.0088(2) 0.88691(18) 0.29179(9) 0.1329(12) Uani 1 1 d . . . . .
C23 C 0.4978(2) 0.84728(12) 0.54500(10) 0.0516(5) Uani 1 1 d . . . . .
C24 C 0.5504(2) 0.89496(12) 0.57813(11) 0.0551(6) Uani 1 1 d . . . . .
H24 H 0.614315 0.918145 0.563149 0.066 Uiso 1 1 calc R . . . .
C25 C 0.5105(3) 0.90888(13) 0.63252(11) 0.0594(6) Uani 1 1 d . . . . .
H25 H 0.546768 0.941502 0.654917 0.071 Uiso 1 1 calc R . . . .
C26 C 0.4168(3) 0.87476(14) 0.65439(12) 0.0625(7) Uani 1 1 d . . . . .
C27 C 0.3639(3) 0.82751(14) 0.62175(12) 0.0632(7) Uani 1 1 d . . . . .
H27 H 0.300123 0.804243 0.636829 0.076 Uiso 1 1 calc R . . . .
C28 C 0.4039(2) 0.81402(13) 0.56695(11) 0.0567(6) Uani 1 1 d . . . . .
H28 H 0.366786 0.781880 0.544359 0.068 Uiso 1 1 calc R . . . .
C29 C 0.3763(3) 0.88853(17) 0.71399(13) 0.0760(8) Uani 1 1 d . . . . .
F9 F 0.2653(2) 0.88042(17) 0.72118(9) 0.1218(10) Uani 1 1 d . . . . .
F7 F 0.4234(3) 0.84989(17) 0.75229(9) 0.1290(10) Uani 1 1 d . . . . .
F8 F 0.4013(4) 0.94672(15) 0.73166(12) 0.1702(18) Uani 1 1 d . . . . .

loop_
_atom_site_aniso_label
_atom_site_aniso_U_11
_atom_site_aniso_U_22
_atom_site_aniso_U_33
_atom_site_aniso_U_23
_atom_site_aniso_U_13
_atom_site_aniso_U_12
O1 0.0573(10) 0.0638(11) 0.0615(10) 0.0039(8) 0.0042(8) -0.0092(8)
O2 0.0581(11) 0.0627(10) 0.0535(9) -0.0019(7) -0.0044(7) -0.0058(8)
O3 0.0516(11) 0.0654(11) 0.0693(11) 0.0024(8) -0.0031(8) 0.0016(8)
O4 0.0590(11) 0.0563(10) 0.0802(12) 0.0097(9) -0.0122(9) 0.0052(8)
N1 0.0515(11) 0.0481(10) 0.0513(10) 0.0002(8) -0.0016(8) -0.0005(8)
N2 0.0492(11) 0.0492(10) 0.0527(10) 0.0027(8) -0.0008(8) -0.0012(8)
C1 0.0492(13) 0.0534(13) 0.0536(12) -0.0002(10) 0.0034(10) 0.0002(10)
C2 0.0681(18) 0.081(2) 0.0654(16) -0.0083(14) -0.0116(13) -0.0114(15)
C3 0.0484(12) 0.0561(13) 0.0460(11) 0.0016(9) 0.0030(9) -0.0010(10)
C4 0.0484(13) 0.0489(12) 0.0560(12) 0.0000(10) -0.0012(10) -0.0018(10)
C5 0.0594(15) 0.0528(13) 0.0561(13) -0.0010(10) -0.0038(11) -0.0028(11)
C6 0.0637(16) 0.0529(14) 0.0701(16) 0.0049(12) -0.0074(12) -0.0002(12)
C7 0.0582(16) 0.0549(14) 0.0769(17) -0.0057(12) -0.0015(12) 0.0011(12)
C8 0.0602(16) 0.0647(15) 0.0639(15) -0.0129(12) -0.0019(12) 0.0016(13)
C9 0.0558(14) 0.0610(14) 0.0569(13) -0.0015(11) -0.0013(11) 0.0038(11)
C10 0.072(2) 0.0583(16) 0.098(2) -0.0077(16) 0.0009(16) 0.0061(14)
F5 0.1230(19) 0.0535(10) 0.149(2) 0.0036(11) 0.0373(16) 0.0078(11)
F4 0.201(3) 0.0746(13) 0.1060(17) -0.0204(12) 0.0170(18) 0.0404(16)
F6 0.0819(15) 0.0730(13) 0.247(4) -0.0227(17) -0.0248(19) 0.0219(12)
C11 0.0507(13) 0.0483(12) 0.0526(12) 0.0004(9) -0.0030(10) -0.0006(10)
C12 0.0537(14) 0.0500(12) 0.0541(12) 0.0017(10) -0.0020(10) 0.0021(10)
C13 0.0492(13) 0.0556(13) 0.0488(12) 0.0009(10) 0.0012(9) 0.0008(10)
C14 0.0513(14) 0.0599(14) 0.0504(12) 0.0014(10) 0.0010(10) 0.0015(11)
C15 0.074(2) 0.071(2) 0.130(3) 0.022(2) -0.028(2) 0.0062(17)
C16 0.0539(13) 0.0469(12) 0.0541(12) 0.0014(9) -0.0002(10) -0.0049(10)
C17 0.0573(15) 0.0528(13) 0.0513(12) 0.0022(10) -0.0043(10) 0.0003(11)
C18 0.0514(14) 0.0569(14) 0.0611(14) -0.0018(11) -0.0028(10) 0.0007(11)
C19 0.0570(15) 0.0623(14) 0.0541(13) -0.0045(11) -0.0003(11) -0.0063(12)
C20 0.0575(15) 0.0794(18) 0.0511(13) 0.0008(12) -0.0044(11) -0.0099(13)
C21 0.0498(14) 0.0700(16) 0.0575(14) 0.0040(11) -0.0060(10) -0.0044(12)
C22 0.0588(17) 0.095(2) 0.0569(15) -0.0100(14) -0.0020(12) -0.0016(15)
F2 0.0804(13) 0.1277(18) 0.0597(10) 0.0092(10) 0.0114(8) 0.0044(11)
F3 0.1142(19) 0.1230(19) 0.0912(14) -0.0046(13) 0.0241(13) 0.0393(15)
F1 0.0710(13) 0.253(4) 0.0745(12) -0.0465(17) 0.0197(10) -0.0559(18)
C23 0.0545(13) 0.0484(12) 0.0518(12) 0.0035(10) -0.0028(10) 0.0045(10)
C24 0.0553(14) 0.0524(13) 0.0578(13) 0.0010(10) -0.0017(11) 0.0001(11)
C25 0.0674(17) 0.0545(13) 0.0563(13) -0.0031(11) -0.0033(11) 0.0013(12)
C26 0.0707(18) 0.0601(15) 0.0567(14) 0.0013(11) 0.0038(12) 0.0076(13)
C27 0.0618(16) 0.0631(15) 0.0648(15) 0.0041(12) 0.0074(12) -0.0036(13)
C28 0.0591(15) 0.0543(13) 0.0567(13) 0.0002(10) -0.0003(11) -0.0015(11)
C29 0.088(2) 0.079(2) 0.0612(16) -0.0031(14) 0.0102(15) -0.0012(17)
F9 0.0933(17) 0.201(3) 0.0715(12) -0.0147(15) 0.0214(11) 0.0070(17)
F7 0.155(3) 0.177(3) 0.0546(10) 0.0047(13) -0.0019(12) 0.039(2)
F8 0.277(5) 0.116(2) 0.117(2) -0.0565(16) 0.107(3) -0.066(2)

loop_
_atom_type_symbol
_atom_type_description
_atom_type_scat_dispersion_real
_atom_type_scat_dispersion_imag
_atom_type_scat_source
C C 0.0181 0.0091 'International Tables Vol C Tables 4.2.6.8 and 6.1.1.4'
H H 0.0000 0.0000 'International Tables Vol C Tables 4.2.6.8 and 6.1.1.4'
F F 0.0727 0.0534 'International Tables Vol C Tables 4.2.6.8 and 6.1.1.4'
N N 0.0311 0.0180 'International Tables Vol C Tables 4.2.6.8 and 6.1.1.4'
O O 0.0492 0.0322 'International Tables Vol C Tables 4.2.6.8 and 6.1.1.4'

loop_
_geom_angle_atom_site_label_1
_geom_angle_atom_site_label_2
_geom_angle_atom_site_label_3
_geom_angle
_geom_angle_site_symmetry_1
_geom_angle_site_symmetry_3
_geom_angle_publ_flag
C1 O2 C2 114.8(2) . . ?
C14 O4 C15 115.3(2) . . ?
C3 N1 C4 123.1(2) . . ?
C3 N1 C11 116.5(2) . . ?
C4 N1 C11 119.0(2) . . ?
C11 N2 C12 109.97(19) . . ?
C16 N2 C11 113.50(19) . . ?
C16 N2 C12 117.30(19) . . ?
O1 C1 O2 125.6(2) . . ?
O1 C1 C3 121.8(2) . . ?
O2 C1 C3 112.5(2) . . ?
O2 C2 H2A 109.5 . . ?
O2 C2 H2B 109.5 . . ?
O2 C2 H2C 109.5 . . ?
H2A C2 H2B 109.5 . . ?
H2A C2 H2C 109.5 . . ?
H2B C2 H2C 109.5 . . ?
N1 C3 C1 115.1(2) . . ?
C13 C3 N1 122.3(2) . . ?
C13 C3 C1 122.2(2) . . ?
C5 C4 N1 118.7(2) . . ?
C5 C4 C9 119.9(2) . . ?
C9 C4 N1 121.4(2) . . ?
C4 C5 H5 119.9 . . ?
C6 C5 C4 120.1(2) . . ?
C6 C5 H5 119.9 . . ?
C5 C6 H6 120.0 . . ?
C5 C6 C7 120.1(3) . . ?
C7 C6 H6 120.0 . . ?
C6 C7 C10 118.4(3) . . ?
C8 C7 C6 120.0(3) . . ?
C8 C7 C10 121.5(3) . . ?
C7 C8 H8 120.0 . . ?
C9 C8 C7 120.0(3) . . ?
C9 C8 H8 120.0 . . ?
C4 C9 H9 120.1 . . ?
C8 C9 C4 119.9(2) . . ?
C8 C9 H9 120.1 . . ?
F5 C10 C7 112.3(3) . . ?
F5 C10 F6 106.7(3) . . ?
F4 C10 C7 113.3(3) . . ?
F4 C10 F5 105.9(3) . . ?
F4 C10 F6 105.8(3) . . ?
F6 C10 C7 112.3(3) . . ?
N1 C11 H11 107.7 . . ?
N1 C11 C23 112.7(2) . . ?
N2 C11 N1 110.03(19) . . ?
N2 C11 H11 107.7 . . ?
N2 C11 C23 110.79(19) . . ?
C23 C11 H11 107.7 . . ?
N2 C12 H12A 109.1 . . ?
N2 C12 H12B 109.1 . . ?
N2 C12 C13 112.5(2) . . ?
H12A C12 H12B 107.8 . . ?
C13 C12 H12A 109.1 . . ?
C13 C12 H12B 109.1 . . ?
C3 C13 C12 119.8(2) . . ?
C3 C13 C14 120.7(2) . . ?
C14 C13 C12 119.3(2) . . ?
O3 C14 O4 123.0(2) . . ?
O3 C14 C13 126.5(2) . . ?
O4 C14 C13 110.6(2) . . ?
O4 C15 H15A 109.5 . . ?
O4 C15 H15B 109.5 . . ?
O4 C15 H15C 109.5 . . ?
H15A C15 H15B 109.5 . . ?
H15A C15 H15C 109.5 . . ?
H15B C15 H15C 109.5 . . ?
C17 C16 N2 118.4(2) . . ?
C21 C16 N2 122.9(2) . . ?
C21 C16 C17 118.6(2) . . ?
C16 C17 H17 119.6 . . ?
C18 C17 C16 120.8(2) . . ?
C18 C17 H17 119.6 . . ?
C17 C18 H18 120.1 . . ?
C17 C18 C19 119.7(3) . . ?
C19 C18 H18 120.1 . . ?
C18 C19 C22 119.6(3) . . ?
C20 C19 C18 120.0(3) . . ?
C20 C19 C22 120.4(2) . . ?
C19 C20 H20 119.8 . . ?
C21 C20 C19 120.3(3) . . ?
C21 C20 H20 119.8 . . ?
C16 C21 H21 119.7 . . ?
C20 C21 C16 120.6(3) . . ?
C20 C21 H21 119.7 . . ?
F2 C22 C19 113.4(3) . . ?
F2 C22 F3 103.9(2) . . ?
F3 C22 C19 111.7(3) . . ?
F1 C22 C19 113.0(2) . . ?
F1 C22 F2 108.2(3) . . ?
F1 C22 F3 106.0(3) . . ?
C24 C23 C11 118.3(2) . . ?
C28 C23 C11 122.2(2) . . ?
C28 C23 C24 119.4(2) . . ?
C23 C24 H24 119.7 . . ?
C25 C24 C23 120.6(3) . . ?
C25 C24 H24 119.7 . . ?
C24 C25 H25 120.2 . . ?
C24 C25 C26 119.5(3) . . ?
C26 C25 H25 120.2 . . ?
C25 C26 C29 119.3(3) . . ?
C27 C26 C25 120.2(3) . . ?
C27 C26 C29 120.4(3) . . ?
C26 C27 H27 120.0 . . ?
C26 C27 C28 120.0(3) . . ?
C28 C27 H27 120.0 . . ?
C23 C28 C27 120.2(3) . . ?
C23 C28 H28 119.9 . . ?
C27 C28 H28 119.9 . . ?
F9 C29 C26 113.8(3) . . ?
F9 C29 F7 104.2(3) . . ?
F7 C29 C26 112.6(3) . . ?
F8 C29 C26 113.5(3) . . ?
F8 C29 F9 107.3(3) . . ?
F8 C29 F7 104.6(4) . . ?

loop_
_geom_bond_atom_site_label_1
_geom_bond_atom_site_label_2
_geom_bond_distance
_geom_bond_site_symmetry_2
_geom_bond_publ_flag
O1 C1 1.204(3) . ?
O2 C1 1.323(3) . ?
O2 C2 1.446(3) . ?
O3 C14 1.202(3) . ?
O4 C14 1.350(3) . ?
O4 C15 1.442(4) . ?
N1 C3 1.372(3) . ?
N1 C4 1.420(3) . ?
N1 C11 1.476(3) . ?
N2 C11 1.461(3) . ?
N2 C12 1.461(3) . ?
N2 C16 1.426(3) . ?
C1 C3 1.517(4) . ?
C2 H2A 0.9800 . ?
C2 H2B 0.9800 . ?
C2 H2C 0.9800 . ?
C3 C13 1.352(4) . ?
C4 C5 1.387(4) . ?
C4 C9 1.393(4) . ?
C5 H5 0.9500 . ?
C5 C6 1.377(4) . ?
C6 H6 0.9500 . ?
C6 C7 1.387(4) . ?
C7 C8 1.386(4) . ?
C7 C10 1.499(4) . ?
C8 H8 0.9500 . ?
C8 C9 1.380(4) . ?
C9 H9 0.9500 . ?
C10 F5 1.317(4) . ?
C10 F4 1.308(4) . ?
C10 F6 1.318(4) . ?
C11 H11 1.0000 . ?
C11 C23 1.525(3) . ?
C12 H12A 0.9900 . ?
C12 H12B 0.9900 . ?
C12 C13 1.519(4) . ?
C13 C14 1.470(4) . ?
C15 H15A 0.9800 . ?
C15 H15B 0.9800 . ?
C15 H15C 0.9800 . ?
C16 C17 1.395(4) . ?
C16 C21 1.395(4) . ?
C17 H17 0.9500 . ?
C17 C18 1.383(4) . ?
C18 H18 0.9500 . ?
C18 C19 1.390(4) . ?
C19 C20 1.380(4) . ?
C19 C22 1.497(4) . ?
C20 H20 0.9500 . ?
C20 C21 1.379(4) . ?
C21 H21 0.9500 . ?
C22 F2 1.318(4) . ?
C22 F3 1.354(4) . ?
C22 F1 1.305(4) . ?
C23 C24 1.391(4) . ?
C23 C28 1.387(4) . ?
C24 H24 0.9500 . ?
C24 C25 1.379(4) . ?
C25 H25 0.9500 . ?
C25 C26 1.393(4) . ?
C26 C27 1.380(4) . ?
C26 C29 1.494(4) . ?
C27 H27 0.9500 . ?
C27 C28 1.387(4) . ?
C28 H28 0.9500 . ?
C29 F9 1.311(4) . ?
C29 F7 1.316(4) . ?
C29 F8 1.302(4) . ?

loop_
_geom_torsion_atom_site_label_1
_geom_torsion_atom_site_label_2
_geom_torsion_atom_site_label_3
_geom_torsion_atom_site_label_4
_geom_torsion
_geom_torsion_site_symmetry_1
_geom_torsion_site_symmetry_2
_geom_torsion_site_symmetry_3
_geom_torsion_site_symmetry_4
_geom_torsion_publ_flag
O1 C1 C3 N1 55.4(3) . . . . ?
O1 C1 C3 C13 -117.2(3) . . . . ?
O2 C1 C3 N1 -122.1(2) . . . . ?
O2 C1 C3 C13 65.3(3) . . . . ?
N1 C3 C13 C12 7.1(4) . . . . ?
N1 C3 C13 C14 -168.6(2) . . . . ?
N1 C4 C5 C6 -179.2(2) . . . . ?
N1 C4 C9 C8 -179.9(2) . . . . ?
N1 C11 C23 C24 -171.0(2) . . . . ?
N1 C11 C23 C28 13.4(3) . . . . ?
N2 C11 C23 C24 -47.2(3) . . . . ?
N2 C11 C23 C28 137.2(2) . . . . ?
N2 C12 C13 C3 12.3(3) . . . . ?
N2 C12 C13 C14 -171.9(2) . . . . ?
N2 C16 C17 C18 -175.4(2) . . . . ?
N2 C16 C21 C20 175.2(2) . . . . ?
C1 C3 C13 C12 179.1(2) . . . . ?
C1 C3 C13 C14 3.4(4) . . . . ?
C2 O2 C1 O1 8.3(4) . . . . ?
C2 O2 C1 C3 -174.3(2) . . . . ?
C3 N1 C4 C5 -144.8(2) . . . . ?
C3 N1 C4 C9 36.1(4) . . . . ?
C3 N1 C11 N2 -43.9(3) . . . . ?
C3 N1 C11 C23 80.3(3) . . . . ?
C3 C13 C14 O3 15.3(4) . . . . ?
C3 C13 C14 O4 -166.4(2) . . . . ?
C4 N1 C3 C1 30.2(3) . . . . ?
C4 N1 C3 C13 -157.2(2) . . . . ?
C4 N1 C11 N2 123.0(2) . . . . ?
C4 N1 C11 C23 -112.8(2) . . . . ?
C4 C5 C6 C7 -0.4(4) . . . . ?
C5 C4 C9 C8 0.9(4) . . . . ?
C5 C6 C7 C8 0.0(5) . . . . ?
C5 C6 C7 C10 178.9(3) . . . . ?
C6 C7 C8 C9 0.9(5) . . . . ?
C6 C7 C10 F5 60.0(4) . . . . ?
C6 C7 C10 F4 180.0(3) . . . . ?
C6 C7 C10 F6 -60.3(4) . . . . ?
C7 C8 C9 C4 -1.3(4) . . . . ?
C8 C7 C10 F5 -121.1(4) . . . . ?
C8 C7 C10 F4 -1.1(5) . . . . ?
C8 C7 C10 F6 118.6(4) . . . . ?
C9 C4 C5 C6 -0.1(4) . . . . ?
C10 C7 C8 C9 -178.0(3) . . . . ?
C11 N1 C3 C1 -163.4(2) . . . . ?
C11 N1 C3 C13 9.1(3) . . . . ?
C11 N1 C4 C5 49.2(3) . . . . ?
C11 N1 C4 C9 -129.9(3) . . . . ?
C11 N2 C12 C13 -46.3(3) . . . . ?
C11 N2 C16 C17 -64.6(3) . . . . ?
C11 N2 C16 C21 118.9(3) . . . . ?
C11 C23 C24 C25 -175.1(2) . . . . ?
C11 C23 C28 C27 174.5(2) . . . . ?
C12 N2 C11 N1 62.2(2) . . . . ?
C12 N2 C11 C23 -63.1(3) . . . . ?
C12 N2 C16 C17 165.4(2) . . . . ?
C12 N2 C16 C21 -11.2(3) . . . . ?
C12 C13 C14 O3 -160.4(3) . . . . ?
C12 C13 C14 O4 17.8(3) . . . . ?
C15 O4 C14 O3 0.4(4) . . . . ?
C15 O4 C14 C13 -177.9(3) . . . . ?
C16 N2 C11 N1 -71.4(3) . . . . ?
C16 N2 C11 C23 163.2(2) . . . . ?
C16 N2 C12 C13 85.4(3) . . . . ?
C16 C17 C18 C19 0.1(4) . . . . ?
C17 C16 C21 C20 -1.4(4) . . . . ?
C17 C18 C19 C20 -1.3(4) . . . . ?
C17 C18 C19 C22 176.8(3) . . . . ?
C18 C19 C20 C21 1.2(4) . . . . ?
C18 C19 C22 F2 -166.9(3) . . . . ?
C18 C19 C22 F3 76.1(3) . . . . ?
C18 C19 C22 F1 -43.3(4) . . . . ?
C19 C20 C21 C16 0.1(4) . . . . ?
C20 C19 C22 F2 11.3(4) . . . . ?
C20 C19 C22 F3 -105.7(3) . . . . ?
C20 C19 C22 F1 134.8(3) . . . . ?
C21 C16 C17 C18 1.3(4) . . . . ?
C22 C19 C20 C21 -176.9(3) . . . . ?
C23 C24 C25 C26 0.0(4) . . . . ?
C24 C23 C28 C27 -1.0(4) . . . . ?
C24 C25 C26 C27 -0.2(4) . . . . ?
C24 C25 C26 C29 178.1(3) . . . . ?
C25 C26 C27 C28 -0.2(4) . . . . ?
C25 C26 C29 F9 148.8(3) . . . . ?
C25 C26 C29 F7 -92.9(4) . . . . ?
C25 C26 C29 F8 25.7(5) . . . . ?
C26 C27 C28 C23 0.8(4) . . . . ?
C27 C26 C29 F9 -32.9(5) . . . . ?
C27 C26 C29 F7 85.4(4) . . . . ?
C27 C26 C29 F8 -156.0(4) . . . . ?
C28 C23 C24 C25 0.6(4) . . . . ?
C29 C26 C27 C28 -178.5(3) . . . . ?
